data_7116934
loop_
_publ_author_name
'Ting Li'
'Zhen Wang'
'Mingliang Zhang'
'Hui-Jun Zhang'
'Ting-Bin Wen'

_publ_section_title
;
 Rh/Cu-catalyzed multiple C-H, C-C, and C-N bond cleavage: facile
 synthesis of pyrido[2,1-a]indoles from 1-(pyridin-2-yl)-1H-indoles and
 gamma-substituted propargyl alcohols
;
_journal_name_full Chem.Commun.
_journal_page_first 6777
_journal_paper_doi 10.1039/C5cc01412C
_journal_volume 51
_journal_year 2015
_chemical_formula_moiety 'C32 H26 N2 O2'
_chemical_formula_sum 'C32 H26 N2 O2'
_chemical_formula_weight 470.55
_chemical_name_systematic
; 
 ? 
;
_space_group_IT_number 14
_symmetry_cell_setting monoclinic
_symmetry_space_group_name_Hall '-P 2ybc'
_symmetry_space_group_name_H-M 'P 1 21/c 1'
_atom_sites_solution_hydrogens geom
_atom_sites_solution_primary direct
_atom_sites_solution_secondary difmap
_audit_block_doi 10.5517/cc13n99c
_audit_creation_method SHELXL-97
_audit_update_record
;
2014-11-03 deposited with the CCDC.
2015-03-09 downloaded from the CCDC.
;
_cell_angle_alpha 90.00
_cell_angle_beta 104.646(11)
_cell_angle_gamma 90.00
_cell_formula_units_Z 4
_cell_length_a 18.889(2)
_cell_length_b 7.1199(8)
_cell_length_c 18.6541(19)
_cell_measurement_reflns_used 1269
_cell_measurement_temperature 173(2)
_cell_measurement_theta_max 26.4150
_cell_measurement_theta_min 3.5340
_cell_volume 2427.2(5)
_computing_structure_refinement 'SHELXL-97 (Sheldrick, 1997)'
_computing_structure_solution 'SHELXS-97 (Sheldrick, 1990)'
_diffrn_ambient_temperature 173(2)
_diffrn_measured_fraction_theta_full 0.998
_diffrn_measured_fraction_theta_max 0.998
_diffrn_radiation_monochromator graphite
_diffrn_radiation_source 'fine-focus sealed tube'
_diffrn_radiation_type MoK\a
_diffrn_radiation_wavelength 0.71073
_diffrn_reflns_av_R_equivalents 0.0611
_diffrn_reflns_av_sigmaI/netI 0.0840
_diffrn_reflns_limit_h_max 23
_diffrn_reflns_limit_h_min -22
_diffrn_reflns_limit_k_max 5
_diffrn_reflns_limit_k_min -8
_diffrn_reflns_limit_l_max 15
_diffrn_reflns_limit_l_min -23
_diffrn_reflns_number 10153
_diffrn_reflns_theta_full 25.99
_diffrn_reflns_theta_max 25.99
_diffrn_reflns_theta_min 3.07
_exptl_absorpt_coefficient_mu 0.080
_exptl_absorpt_correction_T_max 1.00000
_exptl_absorpt_correction_T_min 0.76000
_exptl_absorpt_correction_type multi-scan
_exptl_crystal_colour yellow
_exptl_crystal_density_diffrn 1.288
_exptl_crystal_density_method 'not measured'
_exptl_crystal_description block
_exptl_crystal_F_000 992
_exptl_crystal_size_max 0.15
_exptl_crystal_size_mid 0.13
_exptl_crystal_size_min 0.12
_refine_diff_density_max 0.685
_refine_diff_density_min -0.615
_refine_diff_density_rms 0.063
_refine_ls_extinction_method none
_refine_ls_goodness_of_fit_ref 1.059
_refine_ls_hydrogen_treatment constr
_refine_ls_matrix_type full
_refine_ls_number_parameters 325
_refine_ls_number_reflns 4763
_refine_ls_number_restraints 2
_refine_ls_restrained_S_all 1.060
_refine_ls_R_factor_all 0.1145
_refine_ls_R_factor_gt 0.0791
_refine_ls_shift/su_max 0.000
_refine_ls_shift/su_mean 0.000
_refine_ls_structure_factor_coef Fsqd
_refine_ls_weighting_details 'calc w=1/[\s^2^(Fo^2^)+(0.0780P)^2^+2.1035P] where P=(Fo^2^+2Fc^2^)/3'
_refine_ls_weighting_scheme calc
_refine_ls_wR_factor_gt 0.1860
_refine_ls_wR_factor_ref 0.2093
_reflns_number_gt 3338
_reflns_number_total 4763
_reflns_threshold_expression >2sigma(I)
_cod_data_source_file c5cc01412c2.cif
_cod_data_source_block p
_cod_original_cell_volume 2427.3(5)
_cod_original_sg_symbol_H-M P2(1)/c
_cod_database_code 7116934

loop_
_symmetry_equiv_pos_as_xyz
'x, y, z'
'-x, y+1/2, -z+1/2'
'-x, -y, -z'
'x, -y-1/2, z-1/2'

loop_
_atom_site_label
_atom_site_type_symbol
_atom_site_fract_x
_atom_site_fract_y
_atom_site_fract_z
_atom_site_U_iso_or_equiv
_atom_site_adp_type
_atom_site_occupancy
_atom_site_symmetry_multiplicity
_atom_site_calc_flag
_atom_site_refinement_flags
_atom_site_disorder_assembly
_atom_site_disorder_group
N1 N 0.28991(13) 0.1967(4) 0.29932(13) 0.0238(6) Uani 1 1 d . . .
O1 O 0.36381(12) 0.6085(3) 0.03989(12) 0.0320(6) Uani 1 1 d . . .
O2 O 0.03559(12) 1.0279(3) 0.43286(14) 0.0379(6) Uani 1 1 d . . .
C11 C 0.17817(14) 0.3427(4) 0.29650(14) 0.0137(5) Uani 1 1 d U . .
H11 H 0.1274 0.3444 0.2804 0.016 Uiso 1 1 calc R . .
C41 C 0.16783(17) 0.6195(5) 0.37115(16) 0.0251(7) Uani 1 1 d . . .
C10 C 0.21429(17) 0.4799(5) 0.34581(17) 0.0269(7) Uani 1 1 d . . .
C43 C 0.04955(18) 0.7425(5) 0.37462(19) 0.0327(8) Uani 1 1 d . . .
H43 H -0.0011 0.7303 0.3620 0.039 Uiso 1 1 calc R . .
C31 C 0.24143(16) 0.2112(5) 0.12137(16) 0.0246(7) Uani 1 1 d . . .
C34 C 0.32634(16) 0.4701(5) 0.06603(17) 0.0273(7) Uani 1 1 d . . .
C8 C 0.33051(17) 0.3452(5) 0.34215(17) 0.0262(7) Uani 1 1 d . . .
C1 C 0.33990(16) 0.0610(4) 0.28807(16) 0.0230(7) Uani 1 1 d . . .
C22 C 0.19197(16) 0.0756(5) 0.14445(17) 0.0253(7) Uani 1 1 d U . .
C32 C 0.23816(17) 0.4034(5) 0.13563(16) 0.0254(7) Uani 1 1 d . . .
H32 H 0.2070 0.4463 0.1635 0.031 Uiso 1 1 calc R . .
C44 C 0.08166(17) 0.8968(5) 0.41536(17) 0.0276(7) Uani 1 1 d . . .
C33 C 0.28058(17) 0.5307(5) 0.10902(17) 0.0282(7) Uani 1 1 d . . .
H33 H 0.2785 0.6576 0.1200 0.034 Uiso 1 1 calc R . .
C6 C 0.41052(16) 0.1326(5) 0.32150(16) 0.0252(7) Uani 1 1 d . . .
C21 C 0.17656(16) 0.0805(4) 0.21492(16) 0.0235(7) Uani 1 1 d . . .
C12 C 0.21441(16) 0.2151(4) 0.27340(16) 0.0231(7) Uani 1 1 d U . .
C42 C 0.09165(18) 0.6067(5) 0.35252(18) 0.0307(8) Uani 1 1 d . . .
H42 H 0.0689 0.5050 0.3247 0.037 Uiso 1 1 calc R . .
C45 C 0.15670(18) 0.9110(5) 0.43535(18) 0.0319(8) Uani 1 1 d . . .
H45 H 0.1791 1.0126 0.4634 0.038 Uiso 1 1 calc R . .
C9 C 0.28870(17) 0.4861(5) 0.36512(18) 0.0287(8) Uani 1 1 d . . .
H9 H 0.3124 0.5851 0.3940 0.034 Uiso 1 1 calc R . .
C26 C 0.12628(17) -0.0458(5) 0.23106(18) 0.0291(8) Uani 1 1 d . . .
H26 H 0.1142 -0.0376 0.2763 0.035 Uiso 1 1 calc R . .
C46 C 0.19870(17) 0.7740(5) 0.41367(18) 0.0324(8) Uani 1 1 d . . .
H46 H 0.2494 0.7851 0.4279 0.039 Uiso 1 1 calc R . .
C2 C 0.33018(18) -0.1187(5) 0.25754(17) 0.0293(8) Uani 1 1 d . . .
H2 H 0.2836 -0.1668 0.2373 0.035 Uiso 1 1 calc R . .
C36 C 0.28881(18) 0.1535(5) 0.07961(19) 0.0330(8) Uani 1 1 d . . .
H36 H 0.2921 0.0263 0.0697 0.040 Uiso 1 1 calc R . .
C5 C 0.47215(17) 0.0209(5) 0.32158(17) 0.0280(7) Uani 1 1 d . . .
H5 H 0.5190 0.0650 0.3432 0.034 Uiso 1 1 calc R . .
C35 C 0.33152(19) 0.2800(5) 0.0521(2) 0.0351(8) Uani 1 1 d . . .
H35 H 0.3632 0.2376 0.0246 0.042 Uiso 1 1 calc R . .
C24 C 0.11037(17) -0.1933(5) 0.11339(19) 0.0309(8) Uani 1 1 d . . .
H24 H 0.0895 -0.2875 0.0802 0.037 Uiso 1 1 calc R . .
C4 C 0.46218(18) -0.1533(5) 0.28939(18) 0.0335(8) Uani 1 1 d . . .
H4 H 0.5026 -0.2265 0.2882 0.040 Uiso 1 1 calc R . .
N2 N 0.15807(17) -0.0636(5) 0.09401(18) 0.0475(9) Uani 1 1 d U . .
C25 C 0.09412(17) -0.1830(5) 0.18079(19) 0.0316(8) Uani 1 1 d . . .
H25 H 0.0615 -0.2680 0.1927 0.038 Uiso 1 1 calc R . .
C7 C 0.40369(17) 0.3091(5) 0.35461(17) 0.0268(7) Uani 1 1 d . . .
C52 C 0.0694(2) 1.1857(5) 0.4751(2) 0.0428(10) Uani 1 1 d . . .
H52A H 0.0324 1.2680 0.4842 0.064 Uiso 1 1 calc R . .
H52B H 0.0986 1.2520 0.4480 0.064 Uiso 1 1 calc R . .
H52C H 0.1001 1.1433 0.5214 0.064 Uiso 1 1 calc R . .
C13 C 0.46533(18) 0.4248(5) 0.3999(2) 0.0412(9) Uani 1 1 d . . .
H13A H 0.5112 0.3675 0.3993 0.062 Uiso 1 1 calc R . .
H13B H 0.4610 0.4321 0.4500 0.062 Uiso 1 1 calc R . .
H13C H 0.4632 0.5490 0.3794 0.062 Uiso 1 1 calc R . .
C3 C 0.39168(19) -0.2223(5) 0.25829(19) 0.0363(8) Uani 1 1 d . . .
H3 H 0.3863 -0.3419 0.2375 0.044 Uiso 1 1 calc R . .
C51 C 0.3996(2) 0.5535(6) -0.0153(2) 0.0440(10) Uani 1 1 d . . .
H51A H 0.4240 0.6602 -0.0297 0.066 Uiso 1 1 calc R . .
H51B H 0.3642 0.5058 -0.0577 0.066 Uiso 1 1 calc R . .
H51C H 0.4349 0.4575 0.0042 0.066 Uiso 1 1 calc R . .

loop_
_atom_site_aniso_label
_atom_site_aniso_U_11
_atom_site_aniso_U_22
_atom_site_aniso_U_33
_atom_site_aniso_U_23
_atom_site_aniso_U_13
_atom_site_aniso_U_12
N1 0.0260(13) 0.0281(15) 0.0167(13) -0.0014(12) 0.0045(11) -0.0004(11)
O1 0.0300(12) 0.0403(14) 0.0274(12) 0.0020(11) 0.0105(10) -0.0070(11)
O2 0.0317(13) 0.0427(15) 0.0385(14) -0.0165(13) 0.0074(11) 0.0031(11)
C11 0.0124(12) 0.0226(14) 0.0051(12) 0.0008(12) 0.0000(9) -0.0036(10)
C41 0.0289(16) 0.0310(18) 0.0156(15) 0.0014(14) 0.0060(13) 0.0014(14)
C10 0.0307(16) 0.0314(18) 0.0192(16) 0.0037(15) 0.0072(13) 0.0009(14)
C43 0.0253(16) 0.041(2) 0.0337(19) -0.0055(17) 0.0107(14) -0.0056(15)
C31 0.0248(15) 0.0322(18) 0.0159(15) -0.0003(14) 0.0037(12) 0.0001(14)
C34 0.0227(15) 0.0387(19) 0.0196(16) 0.0010(15) 0.0034(12) -0.0017(14)
C8 0.0305(16) 0.0288(17) 0.0167(15) -0.0019(14) 0.0012(13) -0.0042(14)
C1 0.0259(16) 0.0285(17) 0.0141(14) 0.0018(14) 0.0044(12) 0.0020(13)
C22 0.0213(15) 0.0318(17) 0.0216(15) 0.0023(13) 0.0034(12) 0.0021(12)
C32 0.0281(16) 0.0334(18) 0.0150(15) -0.0012(15) 0.0058(12) 0.0019(14)
C44 0.0317(17) 0.0339(18) 0.0182(15) 0.0020(15) 0.0083(13) 0.0050(15)
C33 0.0305(17) 0.0322(18) 0.0211(16) -0.0035(15) 0.0050(13) -0.0004(14)
C6 0.0289(16) 0.0301(18) 0.0167(15) 0.0002(14) 0.0058(13) 0.0003(14)
C21 0.0221(15) 0.0286(17) 0.0189(15) 0.0003(14) 0.0036(12) 0.0017(13)
C12 0.0273(16) 0.0291(17) 0.0142(14) 0.0027(13) 0.0075(12) 0.0025(12)
C42 0.0345(18) 0.0322(19) 0.0274(18) -0.0055(16) 0.0115(14) -0.0058(15)
C45 0.0331(18) 0.0369(19) 0.0240(17) -0.0092(16) 0.0041(14) 0.0009(15)
C9 0.0289(16) 0.0302(18) 0.0244(17) -0.0066(15) 0.0018(13) -0.0008(14)
C26 0.0271(16) 0.0364(19) 0.0241(17) -0.0007(16) 0.0067(13) -0.0012(14)
C46 0.0252(16) 0.042(2) 0.0253(17) -0.0078(17) -0.0014(14) 0.0047(15)
C2 0.0309(17) 0.0331(19) 0.0208(16) -0.0025(16) 0.0008(13) -0.0006(15)
C36 0.0376(19) 0.0315(19) 0.0337(19) -0.0040(17) 0.0160(15) 0.0010(16)
C5 0.0252(16) 0.0374(19) 0.0213(16) 0.0006(16) 0.0056(13) 0.0003(14)
C35 0.0341(18) 0.039(2) 0.037(2) -0.0050(18) 0.0183(16) 0.0021(16)
C24 0.0284(16) 0.0340(19) 0.0274(17) -0.0057(16) 0.0016(14) -0.0066(15)
C4 0.0296(17) 0.041(2) 0.0300(18) -0.0032(17) 0.0079(14) 0.0084(15)
N2 0.0449(18) 0.050(2) 0.0416(19) -0.0129(15) 0.0006(15) -0.0027(15)
C25 0.0277(17) 0.0341(19) 0.0308(18) -0.0006(17) 0.0034(14) -0.0076(15)
C7 0.0279(16) 0.0289(18) 0.0221(16) 0.0006(15) 0.0037(13) 0.0021(14)
C52 0.037(2) 0.043(2) 0.046(2) -0.015(2) 0.0054(17) 0.0073(17)
C13 0.0312(18) 0.043(2) 0.044(2) -0.0120(19) -0.0022(16) -0.0031(16)
C3 0.0394(19) 0.034(2) 0.0333(19) -0.0071(17) 0.0059(16) 0.0039(16)
C51 0.042(2) 0.054(2) 0.043(2) 0.006(2) 0.0243(18) 0.0007(19)

loop_
_atom_type_symbol
_atom_type_description
_atom_type_scat_dispersion_real
_atom_type_scat_dispersion_imag
_atom_type_scat_source
C C 0.0033 0.0016 'International Tables Vol C Tables 4.2.6.8 and 6.1.1.4'
H H 0.0000 0.0000 'International Tables Vol C Tables 4.2.6.8 and 6.1.1.4'
N N 0.0061 0.0033 'International Tables Vol C Tables 4.2.6.8 and 6.1.1.4'
O O 0.0106 0.0060 'International Tables Vol C Tables 4.2.6.8 and 6.1.1.4'

loop_
_geom_angle_atom_site_label_1
_geom_angle_atom_site_label_2
_geom_angle_atom_site_label_3
_geom_angle
_geom_angle_site_symmetry_1
_geom_angle_site_symmetry_3
C12 N1 C1 133.0(3) . .
C12 N1 C8 118.9(3) . .
C1 N1 C8 107.9(2) . .
C34 O1 C51 116.2(3) . .
C44 O2 C52 116.4(2) . .
C12 C11 C10 120.4(3) . .
C42 C41 C46 116.7(3) . .
C42 C41 C10 122.3(3) . .
C46 C41 C10 121.0(3) . .
C9 C10 C11 119.8(3) . .
C9 C10 C41 123.3(3) . .
C11 C10 C41 116.7(3) . .
C42 C43 C44 121.0(3) . .
C36 C31 C32 117.5(3) . .
C36 C31 C22 120.9(3) . .
C32 C31 C22 121.4(3) . .
O1 C34 C35 124.5(3) . .
O1 C34 C33 115.7(3) . .
C35 C34 C33 119.7(3) . .
C7 C8 C9 134.6(3) . .
C7 C8 N1 109.5(3) . .
C9 C8 N1 115.8(3) . .
C2 C1 N1 132.0(3) . .
C2 C1 C6 121.5(3) . .
N1 C1 C6 106.3(3) . .
N2 C22 C21 118.2(3) . .
N2 C22 C31 118.7(3) . .
C21 C22 C31 123.1(3) . .
C33 C32 C31 121.0(3) . .
O2 C44 C45 124.0(3) . .
O2 C44 C43 117.0(3) . .
C45 C44 C43 119.0(3) . .
C32 C33 C34 120.4(3) . .
C5 C6 C1 118.9(3) . .
C5 C6 C7 131.6(3) . .
C1 C6 C7 109.3(3) . .
C26 C21 C22 119.7(3) . .
C26 C21 C12 118.9(3) . .
C22 C21 C12 121.4(3) . .
C11 C12 N1 122.7(3) . .
C11 C12 C21 120.4(3) . .
N1 C12 C21 116.9(3) . .
C43 C42 C41 121.1(3) . .
C44 C45 C46 119.9(3) . .
C10 C9 C8 121.1(3) . .
C25 C26 C21 121.0(3) . .
C45 C46 C41 122.3(3) . .
C3 C2 C1 117.7(3) . .
C31 C36 C35 122.1(3) . .
C4 C5 C6 119.2(3) . .
C34 C35 C36 119.2(3) . .
C25 C24 N2 120.6(3) . .
C5 C4 C3 120.7(3) . .
C24 N2 C22 120.4(3) . .
C24 C25 C26 119.9(3) . .
C8 C7 C6 106.9(3) . .
C8 C7 C13 126.9(3) . .
C6 C7 C13 126.0(3) . .
C2 C3 C4 121.9(3) . .

loop_
_geom_bond_atom_site_label_1
_geom_bond_atom_site_label_2
_geom_bond_distance
_geom_bond_site_symmetry_2
N1 C12 1.392(4) .
N1 C1 1.403(4) .
N1 C8 1.426(4) .
O1 C34 1.373(4) .
O1 C51 1.423(4) .
O2 C44 1.370(4) .
O2 C52 1.427(4) .
C11 C12 1.276(4) .
C11 C10 1.396(4) .
C41 C42 1.395(4) .
C41 C46 1.394(5) .
C41 C10 1.480(4) .
C10 C9 1.361(4) .
C43 C42 1.380(5) .
C43 C44 1.385(5) .
C31 C36 1.389(4) .
C31 C32 1.398(5) .
C31 C22 1.481(4) .
C34 C35 1.386(5) .
C34 C33 1.388(4) .
C8 C7 1.367(4) .
C8 C9 1.409(4) .
C1 C2 1.394(5) .
C1 C6 1.417(4) .
C22 N2 1.404(4) .
C22 C21 1.417(4) .
C32 C33 1.382(4) .
C44 C45 1.375(4) .
C6 C5 1.409(4) .
C6 C7 1.421(4) .
C21 C26 1.395(4) .
C21 C12 1.492(4) .
C45 C46 1.381(5) .
C26 C25 1.384(5) .
C2 C3 1.373(5) .
C36 C35 1.391(5) .
C5 C4 1.371(5) .
C24 C25 1.369(5) .
C24 N2 1.400(5) .
C4 C3 1.400(5) .
C7 C13 1.500(4) .
